data_7057178
loop_
_publ_author_name
'Beliaev, Nikolai A.'
'Shafikov, Marsel Z.'
'Efimov, Ilya V.'
'Beryozkina, Tetyana V.'
'Lubec, Gert'
'Dehaen, Wim'
'Bakulev, Vasiliy A.'

_publ_section_title
;
 Design and synthesis of imidazoles linearly connected to carbocyclic and
 heterocyclic ringsviaa 1,2,3-triazole linker. Reactivity of \b-azolyl
 enamines towards heteroaromatic azides
;
_journal_issue 9
_journal_name_full 'New Journal of Chemistry'
_journal_page_first 7049
_journal_paper_doi 10.1039/C7NJ04243D
_journal_volume 42
_journal_year 2018
_chemical_formula_moiety 'C17 H22 N5, 0.5 (H2 O)'
_chemical_formula_sum 'C17 H22 N5 O2.5'
_chemical_formula_weight 336.40
_space_group_IT_number 56
_space_group_name_Hall '-P 2ab 2ac'
_space_group_name_H-M_alt 'P c c n'
_symmetry_cell_setting orthorhombic
_symmetry_space_group_name_Hall '-P 2ab 2ac'
_symmetry_space_group_name_H-M 'P c c n'
_atom_sites_solution_hydrogens geom
_atom_sites_solution_primary direct
_atom_sites_solution_secondary difmap
_audit_creation_method SHELXL-97
_audit_update_record
;
2018-02-27 deposited with the CCDC.
2018-03-15 downloaded from the CCDC.
;
_cell_angle_alpha 90.00
_cell_angle_beta 90.00
_cell_angle_gamma 90.00
_cell_formula_units_Z 8
_cell_length_a 16.928(12)
_cell_length_b 17.377(3)
_cell_length_c 12.031(2)
_cell_measurement_reflns_used 972
_cell_measurement_temperature 295(2)
_cell_measurement_theta_max 65.2383
_cell_measurement_theta_min 3.6338
_cell_volume 3539(3)
_computing_cell_refinement
;
CrysAlis RED, Oxford Diffraction Ltd.,
Version 1.171.29.9 (release 23-03-2006 CrysAlis171 .NET)
(compiled Mar 23 2006,23:39:28)
;
_computing_data_collection
;
CrysAlis CCD, Oxford Diffraction Ltd.,
Version 1.171.29.9 (release 23-03-2006 CrysAlis171 .NET)
(compiled Mar 23 2006,23:39:28)
;
_computing_data_reduction
;
CrysAlis RED, Oxford Diffraction Ltd.,
Version 1.171.29.9 (release 23-03-2006 CrysAlis171 .NET)
(compiled Mar 23 2006,23:39:28)
;
_computing_molecular_graphics 'Bruker SHELXTL'
_computing_publication_material 'Bruker SHELXTL'
_computing_structure_refinement 'SHELXL-97 (Sheldrick, 1997)'
_computing_structure_solution 'SHELXS-97 (Sheldrick, 1990)'
_diffrn_ambient_temperature 295(2)
_diffrn_measured_fraction_theta_full 0.965
_diffrn_measured_fraction_theta_max 0.965
_diffrn_measurement_device_type 'Xcalibur 3'
_diffrn_measurement_method 'omega scans'
_diffrn_radiation_monochromator graphite
_diffrn_radiation_source 'fine-focus sealed tube'
_diffrn_radiation_type CuK\a
_diffrn_radiation_wavelength 1.54184
_diffrn_reflns_av_R_equivalents 0.0891
_diffrn_reflns_av_sigmaI/netI 0.1455
_diffrn_reflns_limit_h_max 19
_diffrn_reflns_limit_h_min -16
_diffrn_reflns_limit_k_max 20
_diffrn_reflns_limit_k_min -17
_diffrn_reflns_limit_l_max 12
_diffrn_reflns_limit_l_min -14
_diffrn_reflns_number 15958
_diffrn_reflns_theta_full 65.81
_diffrn_reflns_theta_max 65.81
_diffrn_reflns_theta_min 3.65
_diffrn_standards_decay_% 0
_diffrn_standards_interval_count 0
_diffrn_standards_interval_time 0
_diffrn_standards_number 0
_exptl_absorpt_coefficient_mu 0.716
_exptl_absorpt_correction_T_max 1.50577
_exptl_absorpt_correction_T_min 0.47693
_exptl_absorpt_correction_type multi-scan
_exptl_absorpt_process_details
;
CrysAlis RED, Oxford Diffraction Ltd.,
Version 1.171.29.9 (release 23-03-2006 CrysAlis171 .NET)
(compiled Mar 23 2006,23:39:28)
Empirical absorption correction using spherical harmonics,
 implemented in SCALE3 ABSPACK scaling algorithm.
;
_exptl_crystal_colour yellow
_exptl_crystal_density_diffrn 1.263
_exptl_crystal_density_method 'not measured'
_exptl_crystal_description plate
_exptl_crystal_F_000 1432
_exptl_crystal_size_max 0.42
_exptl_crystal_size_mid 0.19
_exptl_crystal_size_min 0.02
_refine_diff_density_max 0.196
_refine_diff_density_min -0.226
_refine_diff_density_rms 0.047
_refine_ls_extinction_method none
_refine_ls_goodness_of_fit_ref 1.005
_refine_ls_hydrogen_treatment mixed
_refine_ls_matrix_type full
_refine_ls_number_parameters 227
_refine_ls_number_reflns 2969
_refine_ls_number_restraints 0
_refine_ls_restrained_S_all 1.005
_refine_ls_R_factor_all 0.1177
_refine_ls_R_factor_gt 0.0538
_refine_ls_shift/su_max 0.000
_refine_ls_shift/su_mean 0.000
_refine_ls_structure_factor_coef Fsqd
_refine_ls_weighting_details 'calc w=1/[\s^2^(Fo^2^)+(0.0050P)^2^+0.0000P] where P=(Fo^2^+2Fc^2^)/3'
_refine_ls_weighting_scheme calc
_refine_ls_wR_factor_gt 0.0701
_refine_ls_wR_factor_ref 0.0728
_reflns_number_gt 1034
_reflns_number_total 2969
_reflns_threshold_expression >2sigma(I)
_cod_data_source_file c7nj04243d2.cif
_cod_data_source_block dc1
_cod_depositor_comments
;
The following automatic conversions were performed:

'_symmetry_cell_setting' value 'Orthorhombic' changed to
'orthorhombic' according to
/home/data/users/saulius/crontab/automatic-downloads/rss-feeds/RSC/lib/dictionaries/cif_core.dic
dictionary named 'cif_core.dic' version 2.4.2 from 2011-04-26.

Automatic conversion script
Id: cif_fix_values 4973 2017-02-22 13:04:09Z antanas 

 Adding full bibliography for 7057177--7057179.cif.
;
_cod_original_sg_symbol_H-M Pccn
_cod_original_formula_sum 'C17 H22 N5 O2.50'
_cod_database_code 7057178

loop_
_symmetry_equiv_pos_as_xyz
'x, y, z'
'-x+1/2, -y+1/2, z'
'-x, y+1/2, -z+1/2'
'x+1/2, -y, -z+1/2'
'-x, -y, -z'
'x-1/2, y-1/2, -z'
'x, -y-1/2, z-1/2'
'-x-1/2, y, z-1/2'

loop_
_atom_site_label
_atom_site_type_symbol
_atom_site_fract_x
_atom_site_fract_y
_atom_site_fract_z
_atom_site_U_iso_or_equiv
_atom_site_adp_type
_atom_site_occupancy
_atom_site_symmetry_multiplicity
_atom_site_calc_flag
_atom_site_refinement_flags
N1 N 0.0936(2) 0.64749(18) 0.6257(3) 0.0494(9) Uani 1 1 d .
O1 O -0.01407(17) 0.60188(15) 0.92626(19) 0.0698(10) Uani 1 1 d .
O1S O 0.2500 0.7500 0.9521(2) 0.0813(13) Uani 1 2 d S
H1SB H 0.2157 0.7274 0.9103 0.098 Uiso 1 1 d R
C1 C 0.0904(2) 0.62595(19) 0.5077(3) 0.0676(13) Uani 1 1 d .
H1A H 0.1410 0.6349 0.4740 0.101 Uiso 1 1 calc R
H1B H 0.0511 0.6564 0.4707 0.101 Uiso 1 1 calc R
H1C H 0.0771 0.5724 0.5012 0.101 Uiso 1 1 calc R
N2 N -0.01295(18) 0.56885(18) 0.6831(2) 0.0482(9) Uani 1 1 d .
O2 O 0.06531(17) 0.69331(14) 0.9828(2) 0.0779(10) Uani 1 1 d .
C2 C 0.1429(3) 0.6987(2) 0.6737(4) 0.0569(13) Uani 1 1 d .
N3 N 0.13185(19) 0.70590(19) 0.7810(2) 0.0586(11) Uani 1 1 d .
C3 C -0.0268(2) 0.5057(2) 0.7383(3) 0.0443(10) Uani 1 1 d .
C17 C -0.2418(2) 0.4857(2) 0.8520(3) 0.0891(17) Uani 1 1 d .
H17A H -0.2695 0.5073 0.9153 0.107 Uiso 1 1 calc R
H17B H -0.2790 0.4540 0.8110 0.107 Uiso 1 1 calc R
N4 N -0.09752(19) 0.47325(18) 0.7308(2) 0.0484(9) Uani 1 1 d .
C4 C 0.0747(2) 0.6544(2) 0.8019(3) 0.0512(12) Uani 1 1 d .
C5 C 0.0472(2) 0.6153(2) 0.7084(3) 0.0444(10) Uani 1 1 d .
N5 N 0.0394(2) 0.6485(2) 0.9104(3) 0.0579(11) Uani 1 1 d .
C6 C 0.03718(19) 0.46234(19) 0.8018(2) 0.0478(11) Uani 1 1 d .
H6A H 0.0813 0.4969 0.8143 0.057 Uiso 1 1 calc R
H6B H 0.0164 0.4478 0.8739 0.057 Uiso 1 1 calc R
C7 C 0.0675(2) 0.3904(2) 0.7436(3) 0.0489(11) Uani 1 1 d .
C8 C 0.0781(3) 0.3236(2) 0.7994(3) 0.0735(15) Uani 1 1 d .
H8A H 0.0644 0.3208 0.8741 0.088 Uiso 1 1 calc R
C9 C 0.1090(3) 0.2595(3) 0.7473(4) 0.0909(18) Uani 1 1 d .
H9A H 0.1157 0.2140 0.7869 0.109 Uiso 1 1 calc R
C10 C 0.1297(3) 0.2631(3) 0.6366(4) 0.0804(17) Uani 1 1 d .
H10A H 0.1502 0.2199 0.6011 0.097 Uiso 1 1 calc R
C11 C 0.1199(3) 0.3301(2) 0.5795(3) 0.0726(15) Uani 1 1 d .
H11A H 0.1346 0.3330 0.5052 0.087 Uiso 1 1 calc R
C12 C 0.0879(2) 0.3942(2) 0.6320(3) 0.0595(12) Uani 1 1 d .
H12A H 0.0802 0.4395 0.5924 0.071 Uiso 1 1 calc R
C13 C -0.1248(2) 0.4075(2) 0.7956(3) 0.0591(12) Uani 1 1 d .
H13A H -0.0798 0.3787 0.8230 0.071 Uiso 1 1 calc R
H13B H -0.1560 0.3737 0.7488 0.071 Uiso 1 1 calc R
C14 C -0.1749(2) 0.4356(2) 0.8934(3) 0.0782(16) Uani 1 1 d .
H14A H -0.1962 0.3917 0.9332 0.094 Uiso 1 1 calc R
H14B H -0.1421 0.4647 0.9444 0.094 Uiso 1 1 calc R
C15 C -0.1631(2) 0.5173(2) 0.6819(3) 0.0601(12) Uani 1 1 d .
H15A H -0.1954 0.4839 0.6360 0.072 Uiso 1 1 calc R
H15B H -0.1425 0.5584 0.6355 0.072 Uiso 1 1 calc R
C16 C -0.2131(2) 0.5514(2) 0.7767(3) 0.0754(15) Uani 1 1 d .
H16A H -0.1817 0.5874 0.8196 0.090 Uiso 1 1 calc R
H16B H -0.2581 0.5788 0.7463 0.090 Uiso 1 1 calc R
H2 H 0.1799(14) 0.7316(16) 0.641(2) 0.044(12) Uiso 1 1 d .

loop_
_atom_site_aniso_label
_atom_site_aniso_U_11
_atom_site_aniso_U_22
_atom_site_aniso_U_33
_atom_site_aniso_U_23
_atom_site_aniso_U_13
_atom_site_aniso_U_12
N1 0.056(2) 0.040(2) 0.0522(19) -0.002(2) -0.0009(19) -0.004(2)
O1 0.094(3) 0.065(3) 0.0506(15) -0.0073(17) 0.0167(17) -0.0159(19)
O1S 0.061(3) 0.120(4) 0.062(3) 0.000 0.000 -0.015(3)
C1 0.077(3) 0.081(3) 0.045(2) 0.001(2) 0.002(2) -0.020(3)
N2 0.051(2) 0.049(2) 0.0444(17) 0.0048(19) -0.0015(17) -0.008(2)
O2 0.114(3) 0.072(2) 0.0478(16) -0.0099(17) -0.0013(18) -0.017(2)
C2 0.058(3) 0.040(3) 0.073(3) 0.014(3) -0.002(2) -0.020(3)
N3 0.066(2) 0.061(3) 0.049(2) -0.001(2) 0.0023(19) -0.014(2)
C3 0.058(3) 0.034(3) 0.041(2) -0.010(2) 0.0056(19) -0.006(3)
C17 0.074(3) 0.095(4) 0.098(4) 0.029(3) 0.034(3) 0.020(3)
N4 0.053(2) 0.040(2) 0.0525(19) -0.0001(18) 0.0085(17) 0.001(2)
C4 0.054(3) 0.050(3) 0.050(2) 0.002(3) 0.001(2) -0.005(3)
C5 0.049(3) 0.035(3) 0.048(2) 0.003(2) 0.007(2) 0.001(2)
N5 0.072(3) 0.050(3) 0.052(2) 0.003(2) 0.002(2) -0.001(2)
C6 0.055(3) 0.041(3) 0.047(2) 0.005(2) 0.000(2) -0.005(2)
C7 0.043(3) 0.039(3) 0.065(3) -0.001(2) -0.002(2) -0.003(2)
C8 0.101(4) 0.051(3) 0.069(3) 0.015(3) 0.015(3) 0.019(3)
C9 0.126(5) 0.056(4) 0.091(4) 0.024(3) 0.024(3) 0.024(4)
C10 0.101(4) 0.047(4) 0.093(4) -0.013(3) 0.016(4) 0.020(3)
C11 0.092(4) 0.061(4) 0.065(3) -0.009(3) 0.006(3) 0.015(3)
C12 0.072(3) 0.047(3) 0.059(3) 0.007(3) -0.006(2) 0.000(3)
C13 0.055(3) 0.045(3) 0.077(3) 0.005(3) -0.001(2) -0.007(2)
C14 0.081(4) 0.079(4) 0.074(3) 0.031(3) 0.033(3) 0.003(3)
C15 0.049(3) 0.056(3) 0.075(3) 0.010(3) -0.008(2) -0.001(3)
C16 0.068(3) 0.069(4) 0.089(3) 0.007(3) 0.018(3) 0.014(3)

loop_
_atom_type_symbol
_atom_type_description
_atom_type_scat_dispersion_real
_atom_type_scat_dispersion_imag
_atom_type_scat_source
C C 0.0181 0.0091 'International Tables Vol C Tables 4.2.6.8 and 6.1.1.4'
H H 0.0000 0.0000 'International Tables Vol C Tables 4.2.6.8 and 6.1.1.4'
O O 0.0492 0.0322 'International Tables Vol C Tables 4.2.6.8 and 6.1.1.4'
N N 0.0311 0.0180 'International Tables Vol C Tables 4.2.6.8 and 6.1.1.4'

loop_
_geom_angle_atom_site_label_1
_geom_angle_atom_site_label_2
_geom_angle_atom_site_label_3
_geom_angle
C2 N1 C5 108.0(3)
C2 N1 C1 127.2(4)
C5 N1 C1 124.8(3)
N1 C1 H1A 109.5
N1 C1 H1B 109.5
H1A C1 H1B 109.5
N1 C1 H1C 109.5
H1A C1 H1C 109.5
H1B C1 H1C 109.5
C3 N2 C5 122.1(3)
N3 C2 N1 113.3(4)
N3 C2 H2 117(2)
N1 C2 H2 130(2)
C2 N3 C4 102.9(3)
N2 C3 N4 119.0(4)
N2 C3 C6 122.9(3)
N4 C3 C6 117.7(3)
C14 C17 C16 112.6(3)
C14 C17 H17A 109.1
C16 C17 H17A 109.1
C14 C17 H17B 109.1
C16 C17 H17B 109.1
H17A C17 H17B 107.8
C3 N4 C13 125.6(3)
C3 N4 C15 119.1(3)
C13 N4 C15 112.5(3)
N3 C4 C5 114.5(4)
N3 C4 N5 121.1(4)
C5 C4 N5 124.0(4)
N2 C5 N1 120.9(4)
N2 C5 C4 137.2(4)
N1 C5 C4 101.1(3)
O1 N5 O2 124.1(4)
O1 N5 C4 119.5(4)
O2 N5 C4 116.4(3)
C7 C6 C3 114.5(3)
C7 C6 H6A 108.6
C3 C6 H6A 108.6
C7 C6 H6B 108.6
C3 C6 H6B 108.6
H6A C6 H6B 107.6
C8 C7 C12 119.2(4)
C8 C7 C6 121.4(4)
C12 C7 C6 119.3(4)
C7 C8 C9 121.1(4)
C7 C8 H8A 119.4
C9 C8 H8A 119.4
C10 C9 C8 119.9(5)
C10 C9 H9A 120.0
C8 C9 H9A 120.0
C11 C10 C9 119.6(5)
C11 C10 H10A 120.2
C9 C10 H10A 120.2
C10 C11 C12 120.2(4)
C10 C11 H11A 119.9
C12 C11 H11A 119.9
C7 C12 C11 119.9(4)
C7 C12 H12A 120.0
C11 C12 H12A 120.0
N4 C13 C14 109.7(3)
N4 C13 H13A 109.7
C14 C13 H13A 109.7
N4 C13 H13B 109.7
C14 C13 H13B 109.7
H13A C13 H13B 108.2
C17 C14 C13 110.1(3)
C17 C14 H14A 109.6
C13 C14 H14A 109.6
C17 C14 H14B 109.6
C13 C14 H14B 109.6
H14A C14 H14B 108.1
N4 C15 C16 108.6(3)
N4 C15 H15A 110.0
C16 C15 H15A 110.0
N4 C15 H15B 110.0
C16 C15 H15B 110.0
H15A C15 H15B 108.4
C17 C16 C15 109.0(3)
C17 C16 H16A 109.9
C15 C16 H16A 109.9
C17 C16 H16B 109.9
C15 C16 H16B 109.9
H16A C16 H16B 108.3

loop_
_geom_bond_atom_site_label_1
_geom_bond_atom_site_label_2
_geom_bond_distance
N1 C2 1.350(5)
N1 C5 1.386(4)
N1 C1 1.470(4)
O1 N5 1.231(3)
O1S H1SB 0.8631
C1 H1A 0.9600
C1 H1B 0.9600
C1 H1C 0.9600
N2 C3 1.304(4)
N2 C5 1.334(4)
O2 N5 1.248(4)
C2 N3 1.310(5)
C2 H2 0.93(2)
N3 C4 1.342(4)
C3 N4 1.327(4)
C3 C6 1.524(4)
C17 C14 1.514(4)
C17 C16 1.536(4)
C17 H17A 0.9700
C17 H17B 0.9700
N4 C13 1.457(4)
N4 C15 1.472(4)
C4 C5 1.394(5)
C4 N5 1.439(4)
C6 C7 1.522(4)
C6 H6A 0.9700
C6 H6B 0.9700
C7 C8 1.353(5)
C7 C12 1.387(5)
C8 C9 1.380(5)
C8 H8A 0.9300
C9 C10 1.378(5)
C9 H9A 0.9300
C10 C11 1.363(5)
C10 H10A 0.9300
C11 C12 1.389(4)
C11 H11A 0.9300
C12 H12A 0.9300
C13 C14 1.530(4)
C13 H13A 0.9700
C13 H13B 0.9700
C14 H14A 0.9700
C14 H14B 0.9700
C15 C16 1.539(4)
C15 H15A 0.9700
C15 H15B 0.9700
C16 H16A 0.9700
C16 H16B 0.9700

loop_
_geom_torsion_atom_site_label_1
_geom_torsion_atom_site_label_2
_geom_torsion_atom_site_label_3
_geom_torsion_atom_site_label_4
_geom_torsion
C5 N1 C2 N3 -2.3(6)
C1 N1 C2 N3 -180.0(4)
N1 C2 N3 C4 2.4(6)
C5 N2 C3 N4 161.7(3)
C5 N2 C3 C6 -24.9(5)
N2 C3 N4 C13 -173.3(3)
C6 C3 N4 C13 12.9(5)
N2 C3 N4 C15 -13.5(5)
C6 C3 N4 C15 172.8(3)
C2 N3 C4 C5 -1.7(5)
C2 N3 C4 N5 -174.3(4)
C3 N2 C5 N1 137.3(4)
C3 N2 C5 C4 -55.1(7)
C2 N1 C5 N2 172.6(4)
C1 N1 C5 N2 -9.7(6)
C2 N1 C5 C4 1.1(4)
C1 N1 C5 C4 178.8(4)
N3 C4 C5 N2 -168.9(5)
N5 C4 C5 N2 3.5(8)
N3 C4 C5 N1 0.4(5)
N5 C4 C5 N1 172.7(4)
N3 C4 N5 O1 178.4(4)
C5 C4 N5 O1 6.5(6)
N3 C4 N5 O2 -0.5(6)
C5 C4 N5 O2 -172.4(4)
N2 C3 C6 C7 -103.0(4)
N4 C3 C6 C7 70.5(4)
C3 C6 C7 C8 -135.2(4)
C3 C6 C7 C12 47.6(5)
C12 C7 C8 C9 0.1(7)
C6 C7 C8 C9 -177.1(4)
C7 C8 C9 C10 0.2(8)
C8 C9 C10 C11 0.3(8)
C9 C10 C11 C12 -1.1(8)
C8 C7 C12 C11 -0.9(7)
C6 C7 C12 C11 176.4(3)
C10 C11 C12 C7 1.4(7)
C3 N4 C13 C14 98.7(4)
C15 N4 C13 C14 -62.2(4)
C16 C17 C14 C13 -52.7(5)
N4 C13 C14 C17 55.1(5)
C3 N4 C15 C16 -98.9(4)
C13 N4 C15 C16 63.5(4)
C14 C17 C16 C15 53.9(5)
N4 C15 C16 C17 -57.0(4)
